data_4030172
loop_
_publ_author_name
'Chen, Zhi-Wei'
'Zhu, Yi-Zhou'
'Ou, Jin-Wang'
'Wang, Ya-Ping'
'Zheng, Jian-Yu'

_publ_section_title
;
 Metal-free iodine(III)-promoted synthesis of isoquinolones.
;
_journal_issue 22
_journal_name_full 'The Journal of organic chemistry'
_journal_page_first 10988
_journal_page_last 10998
_journal_paper_doi 10.1021/jo5020307
_journal_volume 79
_journal_year 2014
_chemical_formula_sum 'C17 H13 N O3'
_chemical_formula_weight 279.28
_chemical_name_systematic
; 
 ? 
;
_space_group_IT_number 14
_symmetry_cell_setting monoclinic
_symmetry_space_group_name_Hall '-P 2yn'
_symmetry_space_group_name_H-M 'P 1 21/n 1'
_atom_sites_solution_hydrogens geom
_atom_sites_solution_primary direct
_atom_sites_solution_secondary difmap
_audit_creation_method SHELXL-97
_cell_angle_alpha 90.00
_cell_angle_beta 102.12(3)
_cell_angle_gamma 90.00
_cell_formula_units_Z 4
_cell_length_a 8.4145(17)
_cell_length_b 8.9482(18)
_cell_length_c 17.838(4)
_cell_measurement_reflns_used 3422
_cell_measurement_temperature 113(2)
_cell_measurement_theta_max 27.9344
_cell_measurement_theta_min 2.4757
_cell_volume 1313.2(5)
_computing_cell_refinement crystalclear
_computing_data_collection crystalclear
_computing_data_reduction crystalclear
_computing_molecular_graphics 'Bruker SHELXTL'
_computing_publication_material 'Bruker SHELXTL'
_computing_structure_refinement 'SHELXL-97 (Sheldrick, 1997)'
_computing_structure_solution 'SHELXS-97 (Sheldrick, 1990)'
_diffrn_ambient_temperature 113(2)
_diffrn_measured_fraction_theta_full 0.995
_diffrn_measured_fraction_theta_max 0.995
_diffrn_measurement_device_type 'rigaku saturn'
_diffrn_measurement_method '\w scans'
_diffrn_radiation_monochromator confocal
_diffrn_radiation_source 'rotating anode'
_diffrn_radiation_type MoK\a
_diffrn_radiation_wavelength 0.71073
_diffrn_reflns_av_R_equivalents 0.0466
_diffrn_reflns_av_sigmaI/netI 0.0426
_diffrn_reflns_limit_h_max 11
_diffrn_reflns_limit_h_min -11
_diffrn_reflns_limit_k_max 11
_diffrn_reflns_limit_k_min -10
_diffrn_reflns_limit_l_max 23
_diffrn_reflns_limit_l_min -21
_diffrn_reflns_number 13022
_diffrn_reflns_theta_full 27.97
_diffrn_reflns_theta_max 27.97
_diffrn_reflns_theta_min 2.34
_diffrn_standards_decay_% 0
_diffrn_standards_interval_count 0
_diffrn_standards_interval_time 0
_diffrn_standards_number 0
_exptl_absorpt_coefficient_mu 0.098
_exptl_absorpt_correction_T_max 0.9884
_exptl_absorpt_correction_T_min 0.9807
_exptl_absorpt_correction_type multi-scan
_exptl_absorpt_process_details crystalclear
_exptl_crystal_density_diffrn 1.413
_exptl_crystal_density_method 'not measured'
_exptl_crystal_F_000 584
_exptl_crystal_size_max 0.20
_exptl_crystal_size_mid 0.18
_exptl_crystal_size_min 0.12
_refine_diff_density_max 0.308
_refine_diff_density_min -0.245
_refine_diff_density_rms 0.060
_refine_ls_extinction_coef 0.044(5)
_refine_ls_extinction_expression Fc^*^=kFc[1+0.001xFc^2^\l^3^/sin(2\q)]^-1/4^
_refine_ls_extinction_method SHELXL
_refine_ls_goodness_of_fit_ref 1.010
_refine_ls_hydrogen_treatment constr
_refine_ls_matrix_type full
_refine_ls_number_parameters 192
_refine_ls_number_reflns 3137
_refine_ls_number_restraints 0
_refine_ls_restrained_S_all 1.010
_refine_ls_R_factor_all 0.0635
_refine_ls_R_factor_gt 0.0494
_refine_ls_shift/su_max 0.001
_refine_ls_shift/su_mean 0.000
_refine_ls_structure_factor_coef Fsqd
_refine_ls_weighting_details 'calc w=1/[\s^2^(Fo^2^)+(0.0888P)^2^+0.0000P] where P=(Fo^2^+2Fc^2^)/3'
_refine_ls_weighting_scheme calc
_refine_ls_wR_factor_gt 0.1270
_refine_ls_wR_factor_ref 0.1388
_reflns_number_gt 2476
_reflns_number_total 3137
_reflns_threshold_expression >2sigma(I)
_cod_data_source_file jo5020307_si_004.cif
_cod_data_source_block shelxl
_cod_depositor_comments
;
The following automatic conversions were performed:

'_symmetry_cell_setting' value 'Monoclinic' changed to 'monoclinic'
according to
/home/saulius/struct/COD-crude-data--automatic-downloads/rss-feeds/ACS/lib/dictionaries/cif_core.dic
dictionary named 'cif_core.dic' version 2.4.2 from
2011-04-26.

'_exptl_absorpt_correction_type' value 'MULTI-SCAN'
changed to 'multi-scan' according to
/home/saulius/struct/COD-crude-data--automatic-downloads/rss-feeds/ACS/lib/dictionaries/cif_core.dic
dictionary named 'cif_core.dic' version 2.4.2 from
2011-04-26.

'_refine_ls_hydrogen_treatment' value 'CONSTR' changed
to 'constr' according to
/home/saulius/struct/COD-crude-data--automatic-downloads/rss-feeds/ACS/lib/dictionaries/cif_core.dic
dictionary named 'cif_core.dic' version 2.4.2 from 2011-04-26.

Automatic conversion script
Id: cif_fix_values 2935 2014-11-11 08:27:57Z andrius 

 Adding full bibliography for 4030170--4030173.cif.
;
_cod_original_cell_volume 1313.1(5)
_cod_original_sg_symbol_H-M P2(1)/n
_cod_database_code 4030172

loop_
_symmetry_equiv_pos_as_xyz
'x, y, z'
'-x+1/2, y+1/2, -z+1/2'
'-x, -y, -z'
'x-1/2, -y-1/2, z-1/2'

loop_
_atom_site_label
_atom_site_type_symbol
_atom_site_fract_x
_atom_site_fract_y
_atom_site_fract_z
_atom_site_U_iso_or_equiv
_atom_site_adp_type
_atom_site_occupancy
_atom_site_symmetry_multiplicity
_atom_site_calc_flag
_atom_site_refinement_flags
O1 O -0.03598(13) 0.07037(12) 1.15856(6) 0.0250(3) Uani 1 1 d .
O2 O -0.25692(12) 0.05355(11) 1.03053(6) 0.0222(3) Uani 1 1 d .
O3 O -0.35649(13) 0.16645(13) 0.88640(6) 0.0315(3) Uani 1 1 d .
N1 N -0.11615(14) 0.13691(13) 1.03293(6) 0.0180(3) Uani 1 1 d .
C1 C -0.00606(17) 0.13558(15) 1.10267(8) 0.0186(3) Uani 1 1 d .
C2 C 0.14141(17) 0.22288(15) 1.10290(8) 0.0176(3) Uani 1 1 d .
C3 C 0.25200(18) 0.24297(17) 1.17294(8) 0.0220(3) Uani 1 1 d .
H3 H 0.2358 0.1919 1.2174 0.026 Uiso 1 1 calc R
C4 C 0.38376(18) 0.33620(18) 1.17757(8) 0.0263(4) Uani 1 1 d .
H4 H 0.4585 0.3495 1.2250 0.032 Uiso 1 1 calc R
C5 C 0.40680(18) 0.41144(18) 1.11173(9) 0.0265(4) Uani 1 1 d .
H5 H 0.4950 0.4792 1.1152 0.032 Uiso 1 1 calc R
C6 C 0.30279(17) 0.38810(17) 1.04197(8) 0.0214(3) Uani 1 1 d .
H6 H 0.3219 0.4379 0.9977 0.026 Uiso 1 1 calc R
C7 C 0.16866(16) 0.29143(16) 1.03556(7) 0.0175(3) Uani 1 1 d .
C8 C 0.05478(16) 0.26603(15) 0.96327(7) 0.0159(3) Uani 1 1 d .
C9 C -0.08674(16) 0.19281(15) 0.96412(7) 0.0163(3) Uani 1 1 d .
C10 C 0.09407(17) 0.32701(15) 0.89141(7) 0.0167(3) Uani 1 1 d .
C11 C 0.23252(17) 0.27636(16) 0.86723(7) 0.0188(3) Uani 1 1 d .
H11 H 0.2973 0.1993 0.8948 0.023 Uiso 1 1 calc R
C12 C 0.27541(17) 0.33860(16) 0.80296(8) 0.0211(3) Uani 1 1 d .
H12 H 0.3692 0.3034 0.7867 0.025 Uiso 1 1 calc R
C13 C 0.18224(18) 0.45179(16) 0.76239(8) 0.0221(3) Uani 1 1 d .
H13 H 0.2130 0.4950 0.7189 0.026 Uiso 1 1 calc R
C14 C 0.04378(18) 0.50161(16) 0.78566(8) 0.0228(3) Uani 1 1 d .
H14 H -0.0208 0.5784 0.7578 0.027 Uiso 1 1 calc R
C15 C -0.00048(17) 0.43905(15) 0.84988(8) 0.0200(3) Uani 1 1 d .
H15 H -0.0956 0.4730 0.8654 0.024 Uiso 1 1 calc R
C16 C -0.21121(17) 0.17354(15) 0.89178(8) 0.0198(3) Uani 1 1 d .
H16 H -0.1726 0.1661 0.8456 0.024 Uiso 1 1 calc R
C17 C -0.37625(18) 0.14609(18) 1.05579(9) 0.0283(4) Uani 1 1 d .
H17A H -0.3288 0.1888 1.1061 0.043 Uiso 1 1 calc R
H17B H -0.4711 0.0853 1.0596 0.043 Uiso 1 1 calc R
H17C H -0.4098 0.2269 1.0188 0.043 Uiso 1 1 calc R

loop_
_atom_site_aniso_label
_atom_site_aniso_U_11
_atom_site_aniso_U_22
_atom_site_aniso_U_33
_atom_site_aniso_U_23
_atom_site_aniso_U_13
_atom_site_aniso_U_12
O1 0.0306(6) 0.0278(6) 0.0179(5) 0.0056(4) 0.0080(4) 0.0011(4)
O2 0.0194(5) 0.0229(6) 0.0258(6) 0.0000(4) 0.0083(4) -0.0043(4)
O3 0.0198(6) 0.0483(8) 0.0245(6) -0.0011(5) 0.0005(4) -0.0020(5)
N1 0.0166(6) 0.0198(6) 0.0187(6) 0.0013(5) 0.0060(4) -0.0025(5)
C1 0.0219(7) 0.0185(7) 0.0162(7) -0.0003(5) 0.0058(5) 0.0048(5)
C2 0.0189(7) 0.0185(7) 0.0158(7) 0.0004(5) 0.0048(5) 0.0051(5)
C3 0.0239(7) 0.0261(8) 0.0154(7) 0.0006(6) 0.0030(5) 0.0067(6)
C4 0.0206(7) 0.0366(9) 0.0198(7) -0.0062(6) -0.0003(5) 0.0039(6)
C5 0.0181(7) 0.0342(9) 0.0274(8) -0.0063(7) 0.0052(6) -0.0034(6)
C6 0.0198(7) 0.0258(8) 0.0197(7) -0.0026(6) 0.0066(5) -0.0008(6)
C7 0.0169(7) 0.0189(7) 0.0171(7) -0.0019(5) 0.0043(5) 0.0028(5)
C8 0.0173(7) 0.0157(7) 0.0154(7) -0.0006(5) 0.0051(5) 0.0035(5)
C9 0.0196(7) 0.0164(7) 0.0137(6) -0.0010(5) 0.0051(5) 0.0034(5)
C10 0.0195(7) 0.0169(7) 0.0139(6) -0.0020(5) 0.0039(5) -0.0004(5)
C11 0.0202(7) 0.0190(7) 0.0174(7) -0.0010(5) 0.0046(5) 0.0009(5)
C12 0.0206(7) 0.0230(8) 0.0217(7) -0.0037(6) 0.0093(5) -0.0023(6)
C13 0.0298(8) 0.0223(8) 0.0159(7) -0.0009(5) 0.0091(6) -0.0043(6)
C14 0.0277(8) 0.0221(8) 0.0186(7) 0.0035(6) 0.0048(5) 0.0033(6)
C15 0.0207(7) 0.0213(7) 0.0194(7) -0.0012(6) 0.0072(5) 0.0008(5)
C16 0.0223(7) 0.0195(7) 0.0176(7) -0.0011(5) 0.0037(5) 0.0007(5)
C17 0.0210(7) 0.0383(9) 0.0279(8) -0.0008(7) 0.0099(6) 0.0027(6)

loop_
_atom_type_symbol
_atom_type_description
_atom_type_scat_dispersion_real
_atom_type_scat_dispersion_imag
_atom_type_scat_source
C C 0.0033 0.0016 'International Tables Vol C Tables 4.2.6.8 and 6.1.1.4'
H H 0.0000 0.0000 'International Tables Vol C Tables 4.2.6.8 and 6.1.1.4'
N N 0.0061 0.0033 'International Tables Vol C Tables 4.2.6.8 and 6.1.1.4'
O O 0.0106 0.0060 'International Tables Vol C Tables 4.2.6.8 and 6.1.1.4'

loop_
_geom_angle_atom_site_label_1
_geom_angle_atom_site_label_2
_geom_angle_atom_site_label_3
_geom_angle
N1 O2 C17 109.01(10)
C1 N1 O2 115.26(10)
C1 N1 C9 125.74(12)
O2 N1 C9 118.16(11)
O1 C1 N1 121.41(13)
O1 C1 C2 124.73(13)
N1 C1 C2 113.82(11)
C3 C2 C7 120.43(13)
C3 C2 C1 118.26(12)
C7 C2 C1 121.24(13)
C4 C3 C2 120.41(13)
C4 C3 H3 119.8
C2 C3 H3 119.8
C3 C4 C5 119.49(14)
C3 C4 H4 120.3
C5 C4 H4 120.3
C6 C5 C4 120.67(14)
C6 C5 H5 119.7
C4 C5 H5 119.7
C5 C6 C7 120.84(13)
C5 C6 H6 119.6
C7 C6 H6 119.6
C6 C7 C2 117.99(13)
C6 C7 C8 122.41(12)
C2 C7 C8 119.53(13)
C9 C8 C7 118.70(12)
C9 C8 C10 122.49(12)
C7 C8 C10 118.75(12)
C8 C9 N1 119.96(12)
C8 C9 C16 120.19(12)
N1 C9 C16 119.85(12)
C15 C10 C11 119.25(13)
C15 C10 C8 121.01(12)
C11 C10 C8 119.66(12)
C12 C11 C10 120.12(13)
C12 C11 H11 119.9
C10 C11 H11 119.9
C13 C12 C11 120.46(13)
C13 C12 H12 119.8
C11 C12 H12 119.8
C12 C13 C14 119.71(13)
C12 C13 H13 120.1
C14 C13 H13 120.1
C13 C14 C15 120.13(13)
C13 C14 H14 119.9
C15 C14 H14 119.9
C10 C15 C14 120.32(13)
C10 C15 H15 119.8
C14 C15 H15 119.8
O3 C16 C9 126.17(13)
O3 C16 H16 116.9
C9 C16 H16 116.9
O2 C17 H17A 109.5
O2 C17 H17B 109.5
H17A C17 H17B 109.5
O2 C17 H17C 109.5
H17A C17 H17C 109.5
H17B C17 H17C 109.5

loop_
_geom_bond_atom_site_label_1
_geom_bond_atom_site_label_2
_geom_bond_distance
O1 C1 1.2259(17)
O2 N1 1.3928(14)
O2 C17 1.4446(17)
O3 C16 1.2076(17)
N1 C1 1.3864(18)
N1 C9 1.3948(17)
C1 C2 1.466(2)
C2 C3 1.404(2)
C2 C7 1.4097(19)
C3 C4 1.376(2)
C3 H3 0.9500
C4 C5 1.402(2)
C4 H4 0.9500
C5 C6 1.379(2)
C5 H5 0.9500
C6 C7 1.407(2)
C6 H6 0.9500
C7 C8 1.4539(19)
C8 C9 1.3620(19)
C8 C10 1.4928(18)
C9 C16 1.4915(19)
C10 C15 1.3926(19)
C10 C11 1.3999(19)
C11 C12 1.3886(19)
C11 H11 0.9500
C12 C13 1.388(2)
C12 H12 0.9500
C13 C14 1.390(2)
C13 H13 0.9500
C14 C15 1.3940(19)
C14 H14 0.9500
C15 H15 0.9500
C16 H16 0.9500
C17 H17A 0.9800
C17 H17B 0.9800
C17 H17C 0.9800

loop_
_geom_torsion_atom_site_label_1
_geom_torsion_atom_site_label_2
_geom_torsion_atom_site_label_3
_geom_torsion_atom_site_label_4
_geom_torsion
C17 O2 N1 C1 87.55(13)
C17 O2 N1 C9 -102.36(13)
O2 N1 C1 O1 -3.07(18)
C9 N1 C1 O1 -172.30(12)
O2 N1 C1 C2 179.30(10)
C9 N1 C1 C2 10.07(19)
O1 C1 C2 C3 -4.7(2)
N1 C1 C2 C3 172.79(12)
O1 C1 C2 C7 178.33(13)
N1 C1 C2 C7 -4.13(19)
C7 C2 C3 C4 3.5(2)
C1 C2 C3 C4 -173.46(13)
C2 C3 C4 C5 0.1(2)
C3 C4 C5 C6 -2.7(2)
C4 C5 C6 C7 1.7(2)
C5 C6 C7 C2 1.8(2)
C5 C6 C7 C8 178.91(13)
C3 C2 C7 C6 -4.4(2)
C1 C2 C7 C6 172.45(12)
C3 C2 C7 C8 178.42(12)
C1 C2 C7 C8 -4.72(19)
C6 C7 C8 C9 -168.40(13)
C2 C7 C8 C9 8.64(19)
C6 C7 C8 C10 8.94(19)
C2 C7 C8 C10 -174.01(12)
C7 C8 C9 N1 -3.40(19)
C10 C8 C9 N1 179.36(11)
C7 C8 C9 C16 175.99(11)
C10 C8 C9 C16 -1.3(2)
C1 N1 C9 C8 -6.5(2)
O2 N1 C9 C8 -175.49(11)
C1 N1 C9 C16 174.07(13)
O2 N1 C9 C16 5.12(17)
C9 C8 C10 C15 63.04(19)
C7 C8 C10 C15 -114.20(15)
C9 C8 C10 C11 -120.13(15)
C7 C8 C10 C11 62.63(17)
C15 C10 C11 C12 0.6(2)
C8 C10 C11 C12 -176.24(12)
C10 C11 C12 C13 0.3(2)
C11 C12 C13 C14 -0.9(2)
C12 C13 C14 C15 0.6(2)
C11 C10 C15 C14 -1.0(2)
C8 C10 C15 C14 175.84(13)
C13 C14 C15 C10 0.4(2)
C8 C9 C16 O3 -149.37(15)
N1 C9 C16 O3 30.0(2)
